data_4066760
loop_
_publ_author_name
'Jordan, Markus'
'Saak, Wolfgang'
'Haase, Detlev'
'Beckhaus, R\"udiger'

_publ_section_title
;
 Bridging Azines in the Coordination Sphere of Low-Valent Vanadocene
 Derivatives&#x2020;
;
_journal_issue 22
_journal_name_full Organometallics
_journal_page_first 5859
_journal_paper_doi 10.1021/om100612e
_journal_volume 29
_journal_year 2010
_chemical_formula_sum 'C100 H108 B2 N2 V2'
_chemical_formula_weight 1461.38
_chemical_name_systematic
; 
 ? 
;
_space_group_IT_number 14
_symmetry_cell_setting monoclinic
_symmetry_space_group_name_Hall '-P 2ybc'
_symmetry_space_group_name_H-M 'P 1 21/c 1'
_atom_sites_solution_hydrogens geom
_atom_sites_solution_primary direct
_atom_sites_solution_secondary difmap
_audit_creation_method SHELXL-97
_cell_angle_alpha 90.00
_cell_angle_beta 104.370(6)
_cell_angle_gamma 90.00
_cell_formula_units_Z 2
_cell_length_a 11.6718(6)
_cell_length_b 24.0590(16)
_cell_length_c 15.1460(7)
_cell_measurement_temperature 153(2)
_cell_volume 4120.1(4)
_computing_cell_refinement 'IPDS (Stoe, 1999)'
_computing_data_collection 'IPDS (Stoe, 1999)'
_computing_data_reduction 'XRED (Stoe, 1997)'
_computing_molecular_graphics 'ORTEP-3 for Windows (Farrugia, 1997)'
_computing_publication_material 'SHELX-97 (Sheldrick, 1997)'
_computing_structure_refinement 'SHELXL-97 (Sheldrick, 1997)'
_computing_structure_solution 'SHELXS-97 (Sheldrick, 1990)'
_diffrn_ambient_temperature 153(2)
_diffrn_measured_fraction_theta_full 0.955
_diffrn_measured_fraction_theta_max 0.943
_diffrn_measurement_device_type 'Stoe IPDS'
_diffrn_radiation_monochromator graphite
_diffrn_radiation_source 'fine-focus sealed tube'
_diffrn_radiation_type MoK\a
_diffrn_radiation_wavelength 0.71073
_diffrn_reflns_av_R_equivalents 0.0554
_diffrn_reflns_av_sigmaI/netI 0.0560
_diffrn_reflns_limit_h_max 14
_diffrn_reflns_limit_h_min -14
_diffrn_reflns_limit_k_max 29
_diffrn_reflns_limit_k_min -29
_diffrn_reflns_limit_l_max 18
_diffrn_reflns_limit_l_min -18
_diffrn_reflns_number 44272
_diffrn_reflns_theta_full 25.00
_diffrn_reflns_theta_max 26.11
_diffrn_reflns_theta_min 2.16
_exptl_absorpt_coefficient_mu 0.275
_exptl_absorpt_correction_T_max 0.9677
_exptl_absorpt_correction_T_min 0.7161
_exptl_absorpt_correction_type numerical
_exptl_absorpt_process_details 'XRED (Stoe, 1997)'
_exptl_crystal_colour black
_exptl_crystal_density_diffrn 1.178
_exptl_crystal_density_method 'not measured'
_exptl_crystal_description needle
_exptl_crystal_F_000 1556
_exptl_crystal_size_max 1.30
_exptl_crystal_size_mid 0.22
_exptl_crystal_size_min 0.12
_refine_diff_density_max 0.249
_refine_diff_density_min -0.275
_refine_diff_density_rms 0.040
_refine_ls_extinction_method none
_refine_ls_goodness_of_fit_ref 0.842
_refine_ls_hydrogen_treatment constr
_refine_ls_matrix_type full
_refine_ls_number_parameters 488
_refine_ls_number_reflns 7736
_refine_ls_number_restraints 0
_refine_ls_restrained_S_all 0.842
_refine_ls_R_factor_all 0.0540
_refine_ls_R_factor_gt 0.0319
_refine_ls_shift/su_max 0.001
_refine_ls_shift/su_mean 0.000
_refine_ls_structure_factor_coef Fsqd
_refine_ls_weighting_details 'calc w=1/[\s^2^(Fo^2^)+(0.0401P)^2^+0.0000P] where P=(Fo^2^+2Fc^2^)/3'
_refine_ls_weighting_scheme calc
_refine_ls_wR_factor_gt 0.0664
_refine_ls_wR_factor_ref 0.0702
_reflns_number_gt 5274
_reflns_number_total 7736
_reflns_threshold_expression >2sigma(I)
_cod_data_source_file om100612e_si_002.cif
_cod_data_source_block 24
_cod_original_sg_symbol_H-M P21/c
_cod_database_code 4066760

loop_
_symmetry_equiv_pos_as_xyz
'x, y, z'
'-x, y+1/2, -z+1/2'
'-x, -y, -z'
'x, -y-1/2, z-1/2'

loop_
_atom_site_label
_atom_site_type_symbol
_atom_site_fract_x
_atom_site_fract_y
_atom_site_fract_z
_atom_site_U_iso_or_equiv
_atom_site_adp_type
_atom_site_occupancy
_atom_site_symmetry_multiplicity
_atom_site_calc_flag
_atom_site_refinement_flags
V1 V 0.49454(2) 0.873990(11) 0.281389(18) 0.01893(7) Uani 1 1 d .
N1 N 0.34697(11) 0.91512(5) 0.19491(9) 0.0211(3) Uani 1 1 d .
C1 C 0.28818(13) 0.95631(6) 0.22488(11) 0.0225(3) Uani 1 1 d .
H1 H 0.3167 0.9686 0.2860 0.027 Uiso 1 1 calc R
C2 C 0.18891(14) 0.98163(6) 0.17164(11) 0.0240(3) Uani 1 1 d .
H2 H 0.1493 1.0100 0.1962 0.029 Uiso 1 1 calc R
C3 C 0.14732(14) 0.96491(6) 0.08082(11) 0.0240(3) Uani 1 1 d .
C4 C 0.21014(14) 0.92321(6) 0.04825(11) 0.0244(4) Uani 1 1 d .
H4 H 0.1861 0.9115 -0.0135 0.029 Uiso 1 1 calc R
C5 C 0.30714(13) 0.89953(6) 0.10700(11) 0.0227(3) Uani 1 1 d .
H5 H 0.3480 0.8708 0.0845 0.027 Uiso 1 1 calc R
C6 C 0.04362(14) 0.98969(7) 0.02361(11) 0.0260(4) Uani 1 1 d .
C7 C 0.43407(17) 0.78226(7) 0.27803(12) 0.0332(4) Uani 1 1 d .
C8 C 0.33509(15) 0.81460(7) 0.28368(13) 0.0334(4) Uani 1 1 d .
C9 C 0.36586(15) 0.84500(7) 0.36713(12) 0.0298(4) Uani 1 1 d .
C10 C 0.48077(15) 0.82941(7) 0.41386(11) 0.0280(4) Uani 1 1 d .
C11 C 0.52311(15) 0.79019(7) 0.35889(12) 0.0293(4) Uani 1 1 d .
C12 C 0.4371(2) 0.74162(9) 0.20240(15) 0.0576(6) Uani 1 1 d .
H12A H 0.3969 0.7072 0.2119 0.086 Uiso 1 1 calc R
H12B H 0.5194 0.7334 0.2027 0.086 Uiso 1 1 calc R
H12C H 0.3968 0.7579 0.1436 0.086 Uiso 1 1 calc R
C13 C 0.21383(17) 0.81123(10) 0.22000(16) 0.0552(6) Uani 1 1 d .
H13A H 0.2210 0.8036 0.1580 0.083 Uiso 1 1 calc R
H13B H 0.1725 0.8466 0.2208 0.083 Uiso 1 1 calc R
H13C H 0.1690 0.7813 0.2397 0.083 Uiso 1 1 calc R
C14 C 0.28484(19) 0.88078(9) 0.40666(16) 0.0522(6) Uani 1 1 d .
H14A H 0.2584 0.8598 0.4534 0.078 Uiso 1 1 calc R
H14B H 0.2160 0.8917 0.3582 0.078 Uiso 1 1 calc R
H14C H 0.3274 0.9141 0.4341 0.078 Uiso 1 1 calc R
C15 C 0.53751(19) 0.84452(9) 0.51126(13) 0.0479(5) Uani 1 1 d .
H15A H 0.5402 0.8851 0.5177 0.072 Uiso 1 1 calc R
H15B H 0.6181 0.8296 0.5286 0.072 Uiso 1 1 calc R
H15C H 0.4912 0.8288 0.5510 0.072 Uiso 1 1 calc R
C16 C 0.63030(18) 0.75384(8) 0.39115(17) 0.0492(6) Uani 1 1 d .
H16A H 0.6115 0.7234 0.4282 0.074 Uiso 1 1 calc R
H16B H 0.6954 0.7760 0.4279 0.074 Uiso 1 1 calc R
H16C H 0.6539 0.7385 0.3384 0.074 Uiso 1 1 calc R
C17 C 0.61755(14) 0.89772(8) 0.18852(12) 0.0291(4) Uani 1 1 d .
C18 C 0.57856(14) 0.94872(7) 0.21800(13) 0.0325(4) Uani 1 1 d .
C19 C 0.61659(15) 0.95108(7) 0.31374(13) 0.0317(4) Uani 1 1 d .
C20 C 0.68600(13) 0.90264(7) 0.34380(12) 0.0256(4) Uani 1 1 d .
C21 C 0.68591(13) 0.87007(7) 0.26530(11) 0.0255(3) Uani 1 1 d .
C22 C 0.60607(18) 0.88087(11) 0.09050(13) 0.0538(6) Uani 1 1 d .
H22A H 0.6749 0.8943 0.0707 0.081 Uiso 1 1 calc R
H22B H 0.5340 0.8972 0.0518 0.081 Uiso 1 1 calc R
H22C H 0.6019 0.8403 0.0855 0.081 Uiso 1 1 calc R
C23 C 0.52007(18) 0.99541(9) 0.15713(18) 0.0567(6) Uani 1 1 d .
H23A H 0.4702 1.0169 0.1881 0.085 Uiso 1 1 calc R
H23B H 0.4712 0.9800 0.1003 0.085 Uiso 1 1 calc R
H23C H 0.5808 1.0197 0.1434 0.085 Uiso 1 1 calc R
C24 C 0.6032(2) 0.99945(9) 0.37391(18) 0.0595(7) Uani 1 1 d .
H24A H 0.5921 0.9855 0.4320 0.089 Uiso 1 1 calc R
H24B H 0.5343 1.0217 0.3435 0.089 Uiso 1 1 calc R
H24C H 0.6744 1.0226 0.3853 0.089 Uiso 1 1 calc R
C25 C 0.76338(16) 0.89498(9) 0.43753(13) 0.0405(5) Uani 1 1 d .
H25A H 0.8387 0.9143 0.4425 0.061 Uiso 1 1 calc R
H25B H 0.7782 0.8553 0.4495 0.061 Uiso 1 1 calc R
H25C H 0.7240 0.9104 0.4822 0.061 Uiso 1 1 calc R
C26 C 0.76353(16) 0.82038(8) 0.26073(15) 0.0400(5) Uani 1 1 d .
H26A H 0.7156 0.7908 0.2252 0.060 Uiso 1 1 calc R
H26B H 0.7991 0.8069 0.3226 0.060 Uiso 1 1 calc R
H26C H 0.8262 0.8312 0.2315 0.060 Uiso 1 1 calc R
B1 B 1.01980(15) 0.62239(8) 0.24338(12) 0.0218(4) Uani 1 1 d .
C27 C 0.99534(13) 0.66418(6) 0.15444(11) 0.0225(3) Uani 1 1 d .
C28 C 1.04783(14) 0.65715(7) 0.08107(12) 0.0270(4) Uani 1 1 d .
H28 H 1.0971 0.6257 0.0809 0.032 Uiso 1 1 calc R
C29 C 1.03039(15) 0.69439(8) 0.00891(12) 0.0331(4) Uani 1 1 d .
H29 H 1.0667 0.6877 -0.0397 0.040 Uiso 1 1 calc R
C30 C 0.96050(16) 0.74122(7) 0.00715(13) 0.0348(4) Uani 1 1 d .
H30 H 0.9477 0.7665 -0.0425 0.042 Uiso 1 1 calc R
C31 C 0.90981(16) 0.75030(7) 0.07933(13) 0.0338(4) Uani 1 1 d .
H31 H 0.8631 0.7825 0.0800 0.041 Uiso 1 1 calc R
C32 C 0.92687(15) 0.71255(7) 0.15070(12) 0.0293(4) Uani 1 1 d .
H32 H 0.8906 0.7197 0.1992 0.035 Uiso 1 1 calc R
C33 C 0.90441(13) 0.62318(6) 0.28867(11) 0.0210(3) Uani 1 1 d .
C34 C 0.78901(14) 0.61949(7) 0.23294(12) 0.0275(4) Uani 1 1 d .
H34 H 0.7780 0.6202 0.1687 0.033 Uiso 1 1 calc R
C35 C 0.68997(14) 0.61478(7) 0.26815(13) 0.0316(4) Uani 1 1 d .
H35 H 0.6133 0.6128 0.2280 0.038 Uiso 1 1 calc R
C36 C 0.70272(14) 0.61300(6) 0.36161(13) 0.0297(4) Uani 1 1 d .
H36 H 0.6355 0.6094 0.3859 0.036 Uiso 1 1 calc R
C37 C 0.81476(15) 0.61658(6) 0.41874(12) 0.0288(4) Uani 1 1 d .
H37 H 0.8250 0.6155 0.4829 0.035 Uiso 1 1 calc R
C38 C 0.91294(13) 0.62175(6) 0.38246(11) 0.0224(3) Uani 1 1 d .
H38 H 0.9891 0.6244 0.4232 0.027 Uiso 1 1 calc R
C39 C 1.03077(13) 0.55613(6) 0.21821(11) 0.0222(3) Uani 1 1 d .
C40 C 0.97289(15) 0.53291(7) 0.13452(12) 0.0293(4) Uani 1 1 d .
H40 H 0.9338 0.5571 0.0870 0.035 Uiso 1 1 calc R
C41 C 0.96957(16) 0.47593(8) 0.11716(13) 0.0351(4) Uani 1 1 d .
H41 H 0.9289 0.4623 0.0590 0.042 Uiso 1 1 calc R
C42 C 1.02536(15) 0.43927(7) 0.18459(13) 0.0331(4) Uani 1 1 d .
H42 H 1.0233 0.4004 0.1734 0.040 Uiso 1 1 calc R
C43 C 1.08389(15) 0.46023(7) 0.26827(13) 0.0328(4) Uani 1 1 d .
H43 H 1.1227 0.4356 0.3153 0.039 Uiso 1 1 calc R
C44 C 1.08648(15) 0.51734(7) 0.28441(12) 0.0271(4) Uani 1 1 d .
H44 H 1.1277 0.5306 0.3427 0.033 Uiso 1 1 calc R
C45 C 1.14102(13) 0.64618(6) 0.31216(11) 0.0222(3) Uani 1 1 d .
C46 C 1.25357(14) 0.62471(7) 0.31492(12) 0.0291(4) Uani 1 1 d .
H46 H 1.2598 0.5937 0.2775 0.035 Uiso 1 1 calc R
C47 C 1.35628(15) 0.64708(8) 0.37033(13) 0.0349(4) Uani 1 1 d .
H47 H 1.4308 0.6314 0.3696 0.042 Uiso 1 1 calc R
C48 C 1.35131(15) 0.69187(7) 0.42657(12) 0.0320(4) Uani 1 1 d .
H48 H 1.4214 0.7064 0.4657 0.038 Uiso 1 1 calc R
C49 C 1.24221(15) 0.71501(7) 0.42465(12) 0.0298(4) Uani 1 1 d .
H49 H 1.2369 0.7462 0.4620 0.036 Uiso 1 1 calc R
C50 C 1.14072(14) 0.69270(7) 0.36824(12) 0.0260(4) Uani 1 1 d .
H50 H 1.0670 0.7097 0.3674 0.031 Uiso 1 1 calc R

loop_
_atom_site_aniso_label
_atom_site_aniso_U_11
_atom_site_aniso_U_22
_atom_site_aniso_U_33
_atom_site_aniso_U_23
_atom_site_aniso_U_13
_atom_site_aniso_U_12
V1 0.01625(12) 0.01897(13) 0.02044(14) 0.00205(12) 0.00240(11) 0.00105(11)
N1 0.0177(6) 0.0206(7) 0.0236(8) 0.0031(5) 0.0023(6) 0.0008(5)
C1 0.0234(8) 0.0211(8) 0.0212(9) -0.0007(6) 0.0020(8) -0.0006(6)
C2 0.0220(8) 0.0199(8) 0.0283(9) -0.0021(7) 0.0027(8) 0.0023(6)
C3 0.0207(8) 0.0210(8) 0.0276(9) 0.0030(7) 0.0006(8) 0.0005(6)
C4 0.0248(8) 0.0250(8) 0.0213(9) -0.0008(6) 0.0021(8) -0.0010(6)
C5 0.0212(8) 0.0215(8) 0.0251(9) 0.0002(6) 0.0051(8) 0.0006(6)
C6 0.0259(8) 0.0217(8) 0.0275(10) -0.0018(7) 0.0014(8) 0.0018(6)
C7 0.0478(11) 0.0205(9) 0.0328(11) 0.0025(7) 0.0128(10) -0.0079(8)
C8 0.0259(9) 0.0323(10) 0.0372(11) 0.0166(8) -0.0015(9) -0.0095(7)
C9 0.0277(9) 0.0284(9) 0.0364(11) 0.0097(8) 0.0140(9) 0.0012(7)
C10 0.0296(9) 0.0290(9) 0.0253(9) 0.0061(7) 0.0064(8) -0.0040(7)
C11 0.0284(9) 0.0226(9) 0.0373(11) 0.0108(7) 0.0092(9) 0.0015(7)
C12 0.0929(18) 0.0328(12) 0.0491(14) -0.0081(10) 0.0218(14) -0.0144(11)
C13 0.0359(11) 0.0589(14) 0.0599(15) 0.0256(11) -0.0082(11) -0.0228(10)
C14 0.0512(12) 0.0505(13) 0.0676(15) 0.0178(11) 0.0385(12) 0.0122(10)
C15 0.0535(13) 0.0614(14) 0.0282(11) 0.0063(9) 0.0091(11) -0.0151(10)
C16 0.0403(11) 0.0366(11) 0.0735(16) 0.0241(11) 0.0189(12) 0.0120(9)
C17 0.0202(8) 0.0439(10) 0.0228(9) 0.0004(7) 0.0048(8) -0.0100(7)
C18 0.0213(8) 0.0320(10) 0.0428(12) 0.0114(8) 0.0049(9) -0.0049(7)
C19 0.0250(9) 0.0255(9) 0.0451(12) -0.0057(8) 0.0097(9) -0.0076(7)
C20 0.0168(8) 0.0323(9) 0.0263(10) -0.0011(7) 0.0026(8) -0.0047(6)
C21 0.0174(7) 0.0306(9) 0.0295(9) -0.0014(8) 0.0078(7) -0.0036(7)
C22 0.0362(11) 0.0985(19) 0.0281(11) -0.0060(11) 0.0110(10) -0.0158(11)
C23 0.0384(11) 0.0462(13) 0.0801(18) 0.0353(12) 0.0047(12) -0.0065(9)
C24 0.0545(13) 0.0358(12) 0.0916(19) -0.0268(12) 0.0246(14) -0.0094(10)
C25 0.0272(9) 0.0622(13) 0.0298(11) -0.0028(9) 0.0025(9) -0.0106(8)
C26 0.0310(10) 0.0388(11) 0.0547(13) -0.0054(9) 0.0193(10) 0.0024(8)
B1 0.0205(9) 0.0226(9) 0.0237(10) 0.0021(7) 0.0080(8) 0.0031(7)
C27 0.0195(8) 0.0224(8) 0.0244(9) 0.0008(6) 0.0034(8) -0.0023(6)
C28 0.0240(8) 0.0272(9) 0.0314(10) 0.0010(7) 0.0102(8) -0.0014(7)
C29 0.0334(10) 0.0384(10) 0.0306(10) 0.0033(8) 0.0139(9) -0.0066(8)
C30 0.0378(10) 0.0326(10) 0.0340(11) 0.0143(8) 0.0091(9) -0.0032(8)
C31 0.0353(10) 0.0258(9) 0.0410(11) 0.0092(8) 0.0110(9) 0.0044(7)
C32 0.0297(9) 0.0293(9) 0.0312(10) 0.0041(7) 0.0118(8) 0.0027(7)
C33 0.0196(7) 0.0157(7) 0.0271(9) 0.0019(7) 0.0050(7) 0.0029(6)
C34 0.0239(8) 0.0281(9) 0.0294(9) 0.0048(7) 0.0046(8) 0.0013(7)
C35 0.0171(8) 0.0286(10) 0.0470(12) 0.0024(8) 0.0038(8) 0.0019(6)
C36 0.0240(8) 0.0225(9) 0.0469(11) -0.0028(7) 0.0171(9) 0.0000(6)
C37 0.0343(9) 0.0233(9) 0.0331(10) -0.0028(7) 0.0166(8) -0.0009(7)
C38 0.0206(7) 0.0190(8) 0.0271(9) -0.0005(7) 0.0052(7) 0.0008(6)
C39 0.0176(8) 0.0254(8) 0.0252(9) 0.0015(7) 0.0085(8) 0.0009(6)
C40 0.0298(9) 0.0289(9) 0.0275(10) 0.0028(7) 0.0037(8) 0.0002(7)
C41 0.0348(10) 0.0359(10) 0.0331(11) -0.0083(8) 0.0057(9) -0.0056(8)
C42 0.0321(9) 0.0245(9) 0.0454(12) -0.0064(8) 0.0147(9) 0.0003(7)
C43 0.0322(9) 0.0263(9) 0.0408(11) 0.0048(8) 0.0110(9) 0.0085(7)
C44 0.0289(9) 0.0274(9) 0.0246(9) -0.0001(7) 0.0057(8) 0.0040(7)
C45 0.0219(8) 0.0234(8) 0.0227(9) 0.0068(6) 0.0079(8) 0.0016(6)
C46 0.0237(8) 0.0322(9) 0.0329(10) -0.0009(8) 0.0097(8) 0.0020(7)
C47 0.0193(8) 0.0393(10) 0.0457(12) 0.0046(8) 0.0074(9) 0.0042(7)
C48 0.0237(8) 0.0336(10) 0.0346(11) 0.0072(8) -0.0004(8) -0.0080(7)
C49 0.0325(9) 0.0226(9) 0.0340(10) 0.0014(7) 0.0078(9) -0.0047(7)
C50 0.0221(8) 0.0236(8) 0.0336(10) 0.0038(7) 0.0090(8) 0.0009(6)

loop_
_atom_type_symbol
_atom_type_description
_atom_type_scat_dispersion_real
_atom_type_scat_dispersion_imag
_atom_type_scat_source
C C 0.0033 0.0016 'International Tables Vol C Tables 4.2.6.8 and 6.1.1.4'
H H 0.0000 0.0000 'International Tables Vol C Tables 4.2.6.8 and 6.1.1.4'
N N 0.0061 0.0033 'International Tables Vol C Tables 4.2.6.8 and 6.1.1.4'
B B 0.0013 0.0007 'International Tables Vol C Tables 4.2.6.8 and 6.1.1.4'
V V 0.3005 0.5294 'International Tables Vol C Tables 4.2.6.8 and 6.1.1.4'

loop_
_geom_angle_atom_site_label_1
_geom_angle_atom_site_label_2
_geom_angle_atom_site_label_3
_geom_angle
_geom_angle_site_symmetry_1
N1 V1 C20 131.81(6) .
N1 V1 C21 127.57(5) .
C20 V1 C21 35.95(6) .
N1 V1 C7 103.52(6) .
C20 V1 C7 123.61(7) .
C21 V1 C7 104.87(6) .
N1 V1 C11 135.13(5) .
C20 V1 C11 92.84(6) .
C21 V1 C11 89.80(6) .
C7 V1 C11 35.44(7) .
N1 V1 C10 121.89(5) .
C20 V1 C10 92.98(6) .
C21 V1 C10 110.47(6) .
C7 V1 C10 59.39(6) .
C11 V1 C10 35.86(6) .
N1 V1 C19 96.84(6) .
C20 V1 C19 36.00(6) .
C21 V1 C19 59.64(6) .
C7 V1 C19 159.53(7) .
C11 V1 C19 125.91(7) .
C10 V1 C19 111.04(7) .
N1 V1 C17 92.32(6) .
C20 V1 C17 59.44(6) .
C21 V1 C17 35.34(6) .
C7 V1 C17 116.96(6) .
C11 V1 C17 119.31(6) .
C10 V1 C17 145.78(6) .
C19 V1 C17 59.32(6) .
N1 V1 C9 86.96(5) .
C20 V1 C9 123.78(6) .
C21 V1 C9 145.45(6) .
C7 V1 C9 59.33(6) .
C11 V1 C9 59.12(6) .
C10 V1 C9 35.22(6) .
C19 V1 C9 124.84(6) .
C17 V1 C9 175.83(7) .
N1 V1 C8 76.67(5) .
C20 V1 C8 149.90(6) .
C21 V1 C8 140.02(6) .
C7 V1 C8 35.23(6) .
C11 V1 C8 58.58(6) .
C10 V1 C8 58.72(6) .
C19 V1 C8 158.48(6) .
C17 V1 C8 140.36(7) .
C9 V1 C8 35.52(7) .
N1 V1 C18 75.56(5) .
C20 V1 C18 58.75(6) .
C21 V1 C18 58.54(6) .
C7 V1 C18 150.69(6) .
C11 V1 C18 147.84(6) .
C10 V1 C18 146.05(7) .
C19 V1 C18 35.02(7) .
C17 V1 C18 35.28(6) .
C9 V1 C18 147.85(6) .
C8 V1 C18 151.34(6) .
C1 N1 C5 117.21(13) .
C1 N1 V1 122.43(11) .
C5 N1 V1 120.35(10) .
N1 C1 C2 123.55(15) .
C1 C2 C3 118.96(14) .
C2 C3 C4 117.86(15) .
C2 C3 C6 120.67(14) .
C4 C3 C6 121.47(15) .
C5 C4 C3 119.08(15) .
N1 C5 C4 123.29(14) .
C6 C6 C3 179.4(2) 3_575
C11 C7 C8 108.10(15) .
C11 C7 C12 126.52(19) .
C8 C7 C12 125.1(2) .
C11 C7 V1 72.33(9) .
C8 C7 V1 73.92(10) .
C12 C7 V1 124.66(12) .
C7 C8 C9 107.82(16) .
C7 C8 C13 125.80(19) .
C9 C8 C13 125.84(18) .
C7 C8 V1 70.85(9) .
C9 C8 V1 71.08(9) .
C13 C8 V1 130.16(12) .
C10 C9 C8 107.98(15) .
C10 C9 C14 124.56(17) .
C8 C9 C14 126.83(17) .
C10 C9 V1 72.10(9) .
C8 C9 V1 73.40(9) .
C14 C9 V1 127.34(12) .
C9 C10 C11 107.99(16) .
C9 C10 C15 124.28(16) .
C11 C10 C15 126.92(17) .
C9 C10 V1 72.69(9) .
C11 C10 V1 72.05(9) .
C15 C10 V1 129.02(12) .
C7 C11 C10 108.03(15) .
C7 C11 C16 125.30(17) .
C10 C11 C16 125.16(18) .
C7 C11 V1 72.23(9) .
C10 C11 V1 72.09(9) .
C16 C11 V1 132.39(11) .
C21 C17 C18 108.06(15) .
C21 C17 C22 125.42(17) .
C18 C17 C22 125.70(18) .
C21 C17 V1 71.99(8) .
C18 C17 V1 74.13(9) .
C22 C17 V1 127.77(12) .
C19 C18 C17 108.37(15) .
C19 C18 C23 125.43(19) .
C17 C18 C23 125.79(19) .
C19 C18 V1 70.66(9) .
C17 C18 V1 70.59(9) .
C23 C18 V1 130.23(12) .
C18 C19 C20 107.71(15) .
C18 C19 C24 126.80(19) .
C20 C19 C24 124.91(19) .
C18 C19 V1 74.32(10) .
C20 C19 V1 71.60(9) .
C24 C19 V1 126.48(12) .
C21 C20 C19 107.47(15) .
C21 C20 C25 126.95(16) .
C19 C20 C25 124.43(16) .
C21 C20 V1 72.14(9) .
C19 C20 V1 72.41(9) .
C25 C20 V1 130.48(11) .
C17 C21 C20 108.26(15) .
C17 C21 C26 124.11(15) .
C20 C21 C26 126.66(16) .
C17 C21 V1 72.67(8) .
C20 C21 V1 71.91(8) .
C26 C21 V1 130.07(11) .
C45 B1 C27 104.70(12) .
C45 B1 C39 112.33(13) .
C27 B1 C39 114.07(13) .
C45 B1 C33 113.29(12) .
C27 B1 C33 109.74(12) .
C39 B1 C33 102.97(12) .
C32 C27 C28 115.02(14) .
C32 C27 B1 121.31(13) .
C28 C27 B1 123.48(13) .
C29 C28 C27 122.48(15) .
C30 C29 C28 120.65(15) .
C31 C30 C29 118.53(16) .
C30 C31 C32 120.36(16) .
C31 C32 C27 122.93(15) .
C38 C33 C34 115.14(13) .
C38 C33 B1 124.03(14) .
C34 C33 B1 120.51(13) .
C35 C34 C33 122.59(15) .
C36 C35 C34 120.29(16) .
C37 C36 C35 118.88(14) .
C36 C37 C38 120.15(15) .
C37 C38 C33 122.95(15) .
C40 C39 C44 114.56(15) .
C40 C39 B1 123.23(14) .
C44 C39 B1 121.66(14) .
C41 C40 C39 123.30(16) .
C42 C41 C40 120.09(17) .
C43 C42 C41 118.74(16) .
C42 C43 C44 120.41(17) .
C43 C44 C39 122.90(17) .
C46 C45 C50 114.71(15) .
C46 C45 B1 123.03(14) .
C50 C45 B1 122.10(13) .
C47 C46 C45 122.45(16) .
C48 C47 C46 120.77(15) .
C49 C48 C47 118.65(17) .
C48 C49 C50 119.92(16) .
C49 C50 C45 123.46(15) .

loop_
_geom_bond_atom_site_label_1
_geom_bond_atom_site_label_2
_geom_bond_distance
_geom_bond_site_symmetry_2
V1 N1 2.1311(13) .
V1 C20 2.3052(16) .
V1 C21 2.3082(14) .
V1 C7 2.3138(17) .
V1 C11 2.3150(16) .
V1 C10 2.3156(16) .
V1 C19 2.3158(16) .
V1 C17 2.3169(15) .
V1 C9 2.3231(15) .
V1 C8 2.3535(16) .
V1 C18 2.3630(16) .
N1 C1 1.3468(19) .
N1 C5 1.350(2) .
C1 C2 1.378(2) .
C2 C3 1.399(2) .
C3 C4 1.403(2) .
C3 C6 1.432(2) .
C4 C5 1.378(2) .
C6 C6 1.197(3) 3_575
C7 C11 1.409(3) .
C7 C8 1.413(3) .
C7 C12 1.513(3) .
C8 C9 1.427(3) .
C8 C13 1.504(3) .
C9 C10 1.403(2) .
C9 C14 1.508(2) .
C10 C11 1.425(2) .
C10 C15 1.504(3) .
C11 C16 1.505(2) .
C17 C21 1.404(2) .
C17 C18 1.419(3) .
C17 C22 1.513(3) .
C18 C19 1.408(3) .
C18 C23 1.505(3) .
C19 C20 1.428(2) .
C19 C24 1.510(3) .
C20 C21 1.424(2) .
C20 C25 1.493(3) .
C21 C26 1.512(2) .
B1 C45 1.638(2) .
B1 C27 1.648(2) .
B1 C39 1.651(2) .
B1 C33 1.6564(19) .
C27 C32 1.405(2) .
C27 C28 1.406(2) .
C28 C29 1.389(2) .
C29 C30 1.388(3) .
C30 C31 1.383(2) .
C31 C32 1.388(2) .
C33 C38 1.400(2) .
C33 C34 1.404(2) .
C34 C35 1.393(2) .
C35 C36 1.387(3) .
C36 C37 1.380(3) .
C37 C38 1.394(2) .
C39 C40 1.397(2) .
C39 C44 1.406(2) .
C40 C41 1.395(2) .
C41 C42 1.384(3) .
C42 C43 1.378(3) .
C43 C44 1.395(2) .
C45 C46 1.403(2) .
C45 C50 1.406(2) .
C46 C47 1.390(3) .
C47 C48 1.384(3) .
C48 C49 1.383(2) .
C49 C50 1.385(2) .

loop_
_geom_torsion_atom_site_label_1
_geom_torsion_atom_site_label_2
_geom_torsion_atom_site_label_3
_geom_torsion_atom_site_label_4
_geom_torsion
C20 V1 N1 C1 -72.18(13)
C21 V1 N1 C1 -119.17(12)
C7 V1 N1 C1 119.64(12)
C11 V1 N1 C1 100.77(13)
C10 V1 N1 C1 57.49(13)
C19 V1 N1 C1 -62.54(12)
C17 V1 N1 C1 -121.91(12)
C9 V1 N1 C1 62.20(12)
C8 V1 N1 C1 96.61(12)
C18 V1 N1 C1 -90.58(12)
C20 V1 N1 C5 109.26(12)
C21 V1 N1 C5 62.28(13)
C7 V1 N1 C5 -58.92(12)
C11 V1 N1 C5 -77.79(13)
C10 V1 N1 C5 -121.06(11)
C19 V1 N1 C5 118.91(11)
C17 V1 N1 C5 59.53(11)
C9 V1 N1 C5 -116.36(12)
C8 V1 N1 C5 -81.94(12)
C18 V1 N1 C5 90.87(12)
C5 N1 C1 C2 2.0(2)
V1 N1 C1 C2 -176.57(11)
N1 C1 C2 C3 -1.4(2)
C1 C2 C3 C4 -0.6(2)
C1 C2 C3 C6 179.21(14)
C2 C3 C4 C5 1.8(2)
C6 C3 C4 C5 -177.94(14)
C1 N1 C5 C4 -0.6(2)
V1 N1 C5 C4 177.99(11)
C3 C4 C5 N1 -1.3(2)
N1 V1 C7 C11 -156.83(9)
C20 V1 C7 C11 33.74(12)
C21 V1 C7 C11 67.72(10)
C10 V1 C7 C11 -37.55(9)
C19 V1 C7 C11 29.4(2)
C17 V1 C7 C11 103.44(10)
C9 V1 C7 C11 -78.72(10)
C8 V1 C7 C11 -115.54(14)
C18 V1 C7 C11 118.67(14)
N1 V1 C7 C8 -41.29(11)
C20 V1 C7 C8 149.27(10)
C21 V1 C7 C8 -176.75(11)
C11 V1 C7 C8 115.54(14)
C10 V1 C7 C8 77.99(11)
C19 V1 C7 C8 144.90(17)
C17 V1 C7 C8 -141.02(11)
C9 V1 C7 C8 36.82(10)
C18 V1 C7 C8 -125.80(14)
N1 V1 C7 C12 80.56(19)
C20 V1 C7 C12 -88.9(2)
C21 V1 C7 C12 -54.9(2)
C11 V1 C7 C12 -122.6(2)
C10 V1 C7 C12 -160.2(2)
C19 V1 C7 C12 -93.3(3)
C17 V1 C7 C12 -19.2(2)
C9 V1 C7 C12 158.7(2)
C8 V1 C7 C12 121.8(2)
C18 V1 C7 C12 -3.9(3)
C11 C7 C8 C9 2.93(18)
C12 C7 C8 C9 176.79(16)
V1 C7 C8 C9 -61.82(11)
C11 C7 C8 C13 -169.00(16)
C12 C7 C8 C13 4.9(3)
V1 C7 C8 C13 126.25(17)
C11 C7 C8 V1 64.75(11)
C12 C7 C8 V1 -121.39(17)
N1 V1 C8 C7 138.75(12)
C20 V1 C8 C7 -58.04(18)
C21 V1 C8 C7 4.90(16)
C11 V1 C8 C7 -37.81(10)
C10 V1 C8 C7 -80.07(11)
C19 V1 C8 C7 -146.75(17)
C17 V1 C8 C7 61.49(15)
C9 V1 C8 C7 -117.48(15)
C18 V1 C8 C7 124.12(14)
N1 V1 C8 C9 -103.76(10)
C20 V1 C8 C9 59.44(17)
C21 V1 C8 C9 122.38(12)
C7 V1 C8 C9 117.48(15)
C11 V1 C8 C9 79.67(11)
C10 V1 C8 C9 37.42(10)
C19 V1 C8 C9 -29.3(2)
C17 V1 C8 C9 178.98(10)
C18 V1 C8 C9 -118.40(14)
N1 V1 C8 C13 17.61(19)
C20 V1 C8 C13 -179.18(17)
C21 V1 C8 C13 -116.2(2)
C7 V1 C8 C13 -121.1(2)
C11 V1 C8 C13 -159.0(2)
C10 V1 C8 C13 158.8(2)
C19 V1 C8 C13 92.1(3)
C17 V1 C8 C13 -59.6(2)
C9 V1 C8 C13 121.4(2)
C18 V1 C8 C13 3.0(3)
C7 C8 C9 C10 -2.60(18)
C13 C8 C9 C10 169.32(16)
V1 C8 C9 C10 -64.28(11)
C7 C8 C9 C14 -173.75(16)
C13 C8 C9 C14 -1.8(3)
V1 C8 C9 C14 124.57(17)
C7 C8 C9 V1 61.68(11)
C13 C8 C9 V1 -126.40(17)
N1 V1 C9 C10 -173.06(10)
C20 V1 C9 C10 -32.92(12)
C21 V1 C9 C10 8.85(17)
C7 V1 C9 C10 79.26(11)
C11 V1 C9 C10 37.77(10)
C19 V1 C9 C10 -76.84(12)
C8 V1 C9 C10 115.77(14)
C18 V1 C9 C10 -116.70(13)
N1 V1 C9 C8 71.17(10)
C20 V1 C9 C8 -148.70(10)
C21 V1 C9 C8 -106.92(13)
C7 V1 C9 C8 -36.51(10)
C11 V1 C9 C8 -78.00(11)
C10 V1 C9 C8 -115.77(14)
C19 V1 C9 C8 167.38(10)
C18 V1 C9 C8 127.53(13)
N1 V1 C9 C14 -52.84(18)
C20 V1 C9 C14 87.29(18)
C21 V1 C9 C14 129.07(17)
C7 V1 C9 C14 -160.5(2)
C11 V1 C9 C14 158.0(2)
C10 V1 C9 C14 120.2(2)
C19 V1 C9 C14 43.4(2)
C8 V1 C9 C14 -124.0(2)
C18 V1 C9 C14 3.5(2)
C8 C9 C10 C11 1.28(17)
C14 C9 C10 C11 172.68(15)
V1 C9 C10 C11 -63.86(11)
C8 C9 C10 C15 -169.02(15)
C14 C9 C10 C15 2.4(3)
V1 C9 C10 C15 125.84(16)
C8 C9 C10 V1 65.13(11)
C14 C9 C10 V1 -123.47(16)
N1 V1 C10 C9 8.17(12)
C20 V1 C10 C9 153.10(10)
C21 V1 C10 C9 -174.66(10)
C7 V1 C10 C9 -79.07(11)
C11 V1 C10 C9 -116.17(15)
C19 V1 C10 C9 121.10(10)
C17 V1 C10 C9 -172.89(11)
C8 V1 C10 C9 -37.75(10)
C18 V1 C10 C9 121.64(12)
N1 V1 C10 C11 124.34(10)
C20 V1 C10 C11 -90.73(10)
C21 V1 C10 C11 -58.49(11)
C7 V1 C10 C11 37.10(10)
C19 V1 C10 C11 -122.73(10)
C17 V1 C10 C11 -56.72(16)
C9 V1 C10 C11 116.17(15)
C8 V1 C10 C11 78.42(11)
C18 V1 C10 C11 -122.19(12)
N1 V1 C10 C15 -112.27(16)
C20 V1 C10 C15 32.66(17)
C21 V1 C10 C15 64.90(17)
C7 V1 C10 C15 160.49(19)
C11 V1 C10 C15 123.4(2)
C19 V1 C10 C15 0.65(18)
C17 V1 C10 C15 66.7(2)
C9 V1 C10 C15 -120.4(2)
C8 V1 C10 C15 -158.19(19)
C18 V1 C10 C15 1.2(2)
C8 C7 C11 C10 -2.15(18)
C12 C7 C11 C10 -175.90(16)
V1 C7 C11 C10 63.65(11)
C8 C7 C11 C16 164.37(15)
C12 C7 C11 C16 -9.4(3)
V1 C7 C11 C16 -129.83(16)
C8 C7 C11 V1 -65.80(11)
C12 C7 C11 V1 120.45(17)
C9 C10 C11 C7 0.53(18)
C15 C10 C11 C7 170.50(16)
V1 C10 C11 C7 -63.74(11)
C9 C10 C11 C16 -166.01(15)
C15 C10 C11 C16 4.0(3)
V1 C10 C11 C16 129.72(16)
C9 C10 C11 V1 64.27(11)
C15 C10 C11 V1 -125.76(17)
N1 V1 C11 C7 32.84(13)
C20 V1 C11 C7 -152.41(10)
C21 V1 C11 C7 -116.58(10)
C10 V1 C11 C7 116.43(14)
C19 V1 C11 C7 -167.78(9)
C17 V1 C11 C7 -96.19(10)
C9 V1 C11 C7 79.34(11)
C8 V1 C11 C7 37.58(10)
C18 V1 C11 C7 -126.18(13)
N1 V1 C11 C10 -83.59(12)
C20 V1 C11 C10 91.16(10)
C21 V1 C11 C10 126.99(10)
C7 V1 C11 C10 -116.43(14)
C19 V1 C11 C10 75.79(11)
C17 V1 C11 C10 147.38(10)
C9 V1 C11 C10 -37.09(10)
C8 V1 C11 C10 -78.84(11)
C18 V1 C11 C10 117.39(13)
N1 V1 C11 C16 154.78(18)
C20 V1 C11 C16 -30.5(2)
C21 V1 C11 C16 5.4(2)
C7 V1 C11 C16 121.9(2)
C10 V1 C11 C16 -121.6(2)
C19 V1 C11 C16 -45.8(2)
C17 V1 C11 C16 25.8(2)
C9 V1 C11 C16 -158.7(2)
C8 V1 C11 C16 159.5(2)
C18 V1 C11 C16 -4.2(3)
N1 V1 C17 C21 176.24(10)
C20 V1 C17 C21 37.58(10)
C7 V1 C17 C21 -77.32(11)
C11 V1 C17 C21 -37.02(12)
C10 V1 C17 C21 -2.86(16)
C19 V1 C17 C21 79.66(11)
C8 V1 C17 C21 -111.98(12)
C18 V1 C17 C21 115.55(15)
N1 V1 C17 C18 60.69(11)
C20 V1 C17 C18 -77.97(11)
C21 V1 C17 C18 -115.55(15)
C7 V1 C17 C18 167.14(11)
C11 V1 C17 C18 -152.57(11)
C10 V1 C17 C18 -118.41(13)
C19 V1 C17 C18 -35.88(10)
C8 V1 C17 C18 132.47(12)
N1 V1 C17 C22 -62.49(18)
C20 V1 C17 C22 158.9(2)
C21 V1 C17 C22 121.3(2)
C7 V1 C17 C22 44.0(2)
C11 V1 C17 C22 84.25(19)
C10 V1 C17 C22 118.41(19)
C19 V1 C17 C22 -159.1(2)
C8 V1 C17 C22 9.3(2)
C18 V1 C17 C22 -123.2(2)
C21 C17 C18 C19 -3.63(17)
C22 C17 C18 C19 -173.70(15)
V1 C17 C18 C19 60.86(11)
C21 C17 C18 C23 169.35(15)
C22 C17 C18 C23 -0.7(3)
V1 C17 C18 C23 -126.17(17)
C21 C17 C18 V1 -64.48(10)
C22 C17 C18 V1 125.44(16)
N1 V1 C18 C19 125.58(11)
C20 V1 C18 C19 -38.45(10)
C21 V1 C18 C19 -80.82(11)
C7 V1 C18 C19 -142.45(14)
C11 V1 C18 C19 -69.54(16)
C10 V1 C18 C19 -0.89(16)
C17 V1 C18 C19 -118.54(15)
C9 V1 C18 C19 66.42(16)
C8 V1 C18 C19 140.28(14)
N1 V1 C18 C17 -115.88(11)
C20 V1 C18 C17 80.09(11)
C21 V1 C18 C17 37.72(10)
C7 V1 C18 C17 -23.91(19)
C11 V1 C18 C17 49.00(17)
C10 V1 C18 C17 117.65(13)
C19 V1 C18 C17 118.54(15)
C9 V1 C18 C17 -175.03(12)
C8 V1 C18 C17 -101.18(15)
N1 V1 C18 C23 5.06(19)
C20 V1 C18 C23 -159.0(2)
C21 V1 C18 C23 158.7(2)
C7 V1 C18 C23 97.0(2)
C11 V1 C18 C23 169.94(18)
C10 V1 C18 C23 -121.4(2)
C19 V1 C18 C23 -120.5(2)
C17 V1 C18 C23 120.9(2)
C9 V1 C18 C23 -54.1(3)
C8 V1 C18 C23 19.8(3)
C17 C18 C19 C20 3.48(18)
C23 C18 C19 C20 -169.53(15)
V1 C18 C19 C20 64.29(11)
C17 C18 C19 C24 175.05(16)
C23 C18 C19 C24 2.0(3)
V1 C18 C19 C24 -124.14(17)
C17 C18 C19 V1 -60.81(11)
C23 C18 C19 V1 126.18(16)
N1 V1 C19 C18 -52.49(10)
C20 V1 C19 C18 115.24(14)
C21 V1 C19 C18 77.41(10)
C7 V1 C19 C18 121.45(18)
C11 V1 C19 C18 142.00(10)
C10 V1 C19 C18 179.47(10)
C17 V1 C19 C18 36.15(10)
C9 V1 C19 C18 -143.55(10)
C8 V1 C19 C18 -123.30(18)
N1 V1 C19 C20 -167.73(9)
C21 V1 C19 C20 -37.83(9)
C7 V1 C19 C20 6.2(2)
C11 V1 C19 C20 26.76(12)
C10 V1 C19 C20 64.23(11)
C17 V1 C19 C20 -79.09(10)
C9 V1 C19 C20 101.21(10)
C8 V1 C19 C20 121.46(17)
C18 V1 C19 C20 -115.24(14)
N1 V1 C19 C24 71.99(19)
C20 V1 C19 C24 -120.3(2)
C21 V1 C19 C24 -158.1(2)
C7 V1 C19 C24 -114.1(2)
C11 V1 C19 C24 -93.52(19)
C10 V1 C19 C24 -56.0(2)
C17 V1 C19 C24 160.6(2)
C9 V1 C19 C24 -19.1(2)
C8 V1 C19 C24 1.2(3)
C18 V1 C19 C24 124.5(2)
C18 C19 C20 C21 -2.02(17)
C24 C19 C20 C21 -173.79(16)
V1 C19 C20 C21 64.08(10)
C18 C19 C20 C25 166.44(14)
C24 C19 C20 C25 -5.3(3)
V1 C19 C20 C25 -127.46(15)
C18 C19 C20 V1 -66.09(11)
C24 C19 C20 V1 122.13(17)
N1 V1 C20 C21 -99.23(11)
C7 V1 C20 C21 66.94(12)
C11 V1 C20 C21 85.75(10)
C10 V1 C20 C21 121.65(10)
C19 V1 C20 C21 -115.67(14)
C17 V1 C20 C21 -36.93(10)
C9 V1 C20 C21 139.94(10)
C8 V1 C20 C21 102.93(14)
C18 V1 C20 C21 -78.28(11)
N1 V1 C20 C19 16.44(12)
C21 V1 C20 C19 115.67(14)
C7 V1 C20 C19 -177.40(10)
C11 V1 C20 C19 -158.59(10)
C10 V1 C20 C19 -122.69(10)
C17 V1 C20 C19 78.74(11)
C9 V1 C20 C19 -104.39(11)
C8 V1 C20 C19 -141.40(13)
C18 V1 C20 C19 37.38(10)
N1 V1 C20 C25 137.04(15)
C21 V1 C20 C25 -123.7(2)
C7 V1 C20 C25 -56.79(18)
C11 V1 C20 C25 -37.98(17)
C10 V1 C20 C25 -2.08(17)
C19 V1 C20 C25 120.6(2)
C17 V1 C20 C25 -160.66(19)
C9 V1 C20 C25 16.21(19)
C8 V1 C20 C25 -20.8(2)
C18 V1 C20 C25 157.99(18)
C18 C17 C21 C20 2.35(17)
C22 C17 C21 C20 172.46(15)
V1 C17 C21 C20 -63.55(10)
C18 C17 C21 C26 -167.01(15)
C22 C17 C21 C26 3.1(3)
V1 C17 C21 C26 127.09(15)
C18 C17 C21 V1 65.90(11)
C22 C17 C21 V1 -123.99(16)
C19 C20 C21 C17 -0.21(17)
C25 C20 C21 C17 -168.30(15)
V1 C20 C21 C17 64.04(10)
C19 C20 C21 C26 168.80(15)
C25 C20 C21 C26 0.7(3)
V1 C20 C21 C26 -126.95(16)
C19 C20 C21 V1 -64.25(11)
C25 C20 C21 V1 127.66(16)
N1 V1 C21 C17 -4.74(13)
C20 V1 C21 C17 -116.56(14)
C7 V1 C21 C17 115.88(11)
C11 V1 C21 C17 148.33(11)
C10 V1 C21 C17 178.28(10)
C19 V1 C21 C17 -78.69(11)
C9 V1 C21 C17 172.85(11)
C8 V1 C21 C17 112.96(12)
C18 V1 C21 C17 -37.65(10)
N1 V1 C21 C20 111.82(10)
C7 V1 C21 C20 -127.55(10)
C11 V1 C21 C20 -95.11(10)
C10 V1 C21 C20 -65.15(11)
C19 V1 C21 C20 37.88(10)
C17 V1 C21 C20 116.56(15)
C9 V1 C21 C20 -70.58(15)
C8 V1 C21 C20 -130.48(11)
C18 V1 C21 C20 78.92(11)
N1 V1 C21 C26 -125.08(16)
C20 V1 C21 C26 123.1(2)
C7 V1 C21 C26 -4.46(18)
C11 V1 C21 C26 27.99(17)
C10 V1 C21 C26 57.95(17)
C19 V1 C21 C26 160.97(19)
C17 V1 C21 C26 -120.3(2)
C9 V1 C21 C26 52.5(2)
C8 V1 C21 C26 -7.4(2)
C18 V1 C21 C26 -157.99(19)
C45 B1 C27 C32 -89.80(17)
C39 B1 C27 C32 147.01(15)
C33 B1 C27 C32 32.1(2)
C45 B1 C27 C28 84.86(18)
C39 B1 C27 C28 -38.3(2)
C33 B1 C27 C28 -153.25(15)
C32 C27 C28 C29 -1.9(2)
B1 C27 C28 C29 -176.83(16)
C27 C28 C29 C30 0.9(3)
C28 C29 C30 C31 0.7(3)
C29 C30 C31 C32 -1.4(3)
C30 C31 C32 C27 0.4(3)
C28 C27 C32 C31 1.2(3)
B1 C27 C32 C31 176.31(16)
C45 B1 C33 C38 -24.8(2)
C27 B1 C33 C38 -141.43(15)
C39 B1 C33 C38 96.75(17)
C45 B1 C33 C34 161.93(14)
C27 B1 C33 C34 45.3(2)
C39 B1 C33 C34 -76.49(17)
C38 C33 C34 C35 0.0(2)
B1 C33 C34 C35 173.87(15)
C33 C34 C35 C36 -0.7(3)
C34 C35 C36 C37 0.7(2)
C35 C36 C37 C38 -0.2(2)
C36 C37 C38 C33 -0.5(2)
C34 C33 C38 C37 0.5(2)
B1 C33 C38 C37 -173.06(15)
C45 B1 C39 C40 -147.94(13)
C27 B1 C39 C40 -29.01(19)
C33 B1 C39 C40 89.83(16)
C45 B1 C39 C44 40.94(17)
C27 B1 C39 C44 159.88(13)
C33 B1 C39 C44 -81.28(16)
C44 C39 C40 C41 0.2(2)
B1 C39 C40 C41 -171.49(14)
C39 C40 C41 C42 0.0(3)
C40 C41 C42 C43 -0.2(2)
C41 C42 C43 C44 0.1(2)
C42 C43 C44 C39 0.2(2)
C40 C39 C44 C43 -0.3(2)
B1 C39 C44 C43 171.52(14)
C27 B1 C45 C46 -95.78(17)
C39 B1 C45 C46 28.5(2)
C33 B1 C45 C46 144.68(15)
C27 B1 C45 C50 79.27(16)
C39 B1 C45 C50 -156.43(13)
C33 B1 C45 C50 -40.3(2)
C50 C45 C46 C47 1.3(2)
B1 C45 C46 C47 176.70(15)
C45 C46 C47 C48 0.6(3)
C46 C47 C48 C49 -1.8(3)
C47 C48 C49 C50 1.0(2)
C48 C49 C50 C45 1.0(2)
C46 C45 C50 C49 -2.2(2)
B1 C45 C50 C49 -177.60(14)
